data_8102591
loop_
_publ_author_name
'Pu-Zhou Hu'
'Jian-Hua Qin'

_publ_section_title
;
 Crystal structure of
 catena-poly[(1,3,4-thiadiazolium-2-thiolato)lead(II) dichloride],
 Pb(C2H2N2S2)Cl2
;
_journal_issue 4
_journal_name_full 'Zeitschrift f\"ur Kristallographie - New Crystal Structures'
_journal_page_first 705
_journal_volume 224
_journal_year 2009
_chemical_formula_sum 'C2 H2 Cl2 N2 Pb S2'
_chemical_formula_weight 396.27
_space_group_IT_number 19
_symmetry_cell_setting orthorhombic
_symmetry_space_group_name_Hall 'P 2ac 2ab'
_symmetry_space_group_name_H-M 'P 21 21 21'
_atom_sites_solution_hydrogens geom
_atom_sites_solution_primary direct
_atom_sites_solution_secondary difmap
_audit_creation_method SHELXL-97
_cell_angle_alpha 90.00
_cell_angle_beta 90.00
_cell_angle_gamma 90.00
_cell_formula_units_Z 4
_cell_length_a 4.1116(6)
_cell_length_b 8.4365(13)
_cell_length_c 22.272(3)
_cell_measurement_reflns_used 2111
_cell_measurement_temperature 293(2)
_cell_measurement_theta_max 26.58
_cell_measurement_theta_min 2.58
_cell_volume 772.56(19)
_computing_cell_refinement 'Bruker SMART'
_computing_data_collection 'Bruker SMART'
_computing_data_reduction 'Bruker SAINT'
_computing_molecular_graphics 'Bruker SHELXTL'
_computing_publication_material 'Bruker SHELXTL'
_computing_structure_refinement 'SHELXL-97 (Sheldrick, 1997)'
_computing_structure_solution 'SHELXS-97 (Sheldrick, 1990)'
_diffrn_ambient_temperature 293(2)
_diffrn_measured_fraction_theta_full 0.997
_diffrn_measured_fraction_theta_max 0.997
_diffrn_measurement_device_type 'CCD area detector'
_diffrn_measurement_method 'phi and omega scans'
_diffrn_radiation_monochromator graphite
_diffrn_radiation_source 'fine-focus sealed tube'
_diffrn_radiation_type MoK\a
_diffrn_radiation_wavelength 0.71073
_diffrn_reflns_av_R_equivalents 0.0323
_diffrn_reflns_av_sigmaI/netI 0.0356
_diffrn_reflns_limit_h_max 4
_diffrn_reflns_limit_h_min -4
_diffrn_reflns_limit_k_max 9
_diffrn_reflns_limit_k_min -10
_diffrn_reflns_limit_l_max 26
_diffrn_reflns_limit_l_min -26
_diffrn_reflns_number 4960
_diffrn_reflns_theta_full 25.49
_diffrn_reflns_theta_max 25.49
_diffrn_reflns_theta_min 2.58
_exptl_absorpt_coefficient_mu 22.980
_exptl_absorpt_correction_T_max 0.1866
_exptl_absorpt_correction_T_min 0.1300
_exptl_absorpt_correction_type none
_exptl_crystal_density_diffrn 3.407
_exptl_crystal_density_meas 0
_exptl_crystal_density_method 'not measured'
_exptl_crystal_F_000 704
_exptl_crystal_size_max 0.15
_exptl_crystal_size_mid 0.12
_exptl_crystal_size_min 0.11
_refine_diff_density_max 0.628
_refine_diff_density_min -0.854
_refine_diff_density_rms 0.164
_refine_ls_abs_structure_details 'Flack H D (1983), Acta Cryst. A39, 876-881'
_refine_ls_abs_structure_Flack 0.201(11)
_refine_ls_extinction_method none
_refine_ls_goodness_of_fit_ref 1.072
_refine_ls_hydrogen_treatment mixed
_refine_ls_matrix_type full
_refine_ls_number_parameters 82
_refine_ls_number_reflns 1422
_refine_ls_number_restraints 0
_refine_ls_restrained_S_all 1.072
_refine_ls_R_factor_all 0.0268
_refine_ls_R_factor_gt 0.0241
_refine_ls_shift/su_max 0.001
_refine_ls_shift/su_mean 0.000
_refine_ls_structure_factor_coef Fsqd
_refine_ls_weighting_details 'calc w=1/[\s^2^(Fo^2^)+(0.0232P)^2^+0.3560P] where P=(Fo^2^+2Fc^2^)/3'
_refine_ls_weighting_scheme calc
_refine_ls_wR_factor_gt 0.0511
_refine_ls_wR_factor_ref 0.0522
_reflns_number_gt 1340
_reflns_number_total 1422
_reflns_threshold_expression >2sigma(I)
_cod_data_source_file 1267-2814.cff
_cod_data_source_block aa
_cod_depositor_comments
;
The following automatic conversions were performed:
'_symmetry_cell_setting' value 'Orthorhombic' changed to 'orthorhombic'
according to '/home/saulius/struct/CIF-dictionaries/cif_core.dic'
dictionary named 'cif_core.dic' version 2.4.1 from 2010-06-29.

Automatic conversion script
Id: cif_fix_enum 1555 2011-01-17 13:19:09Z saulius 
;
_cod_original_cell_volume 772.6(2)
_cod_original_sg_symbol_H-M P2(1)2(1)2(1)
_cod_database_code 8102591

loop_
_symmetry_equiv_pos_as_xyz
'x, y, z'
'-x+1/2, -y, z+1/2'
'-x, y+1/2, -z+1/2'
'x+1/2, -y+1/2, -z'

loop_
_atom_site_label
_atom_site_type_symbol
_atom_site_fract_x
_atom_site_fract_y
_atom_site_fract_z
_atom_site_U_iso_or_equiv
_atom_site_adp_type
_atom_site_occupancy
_atom_site_symmetry_multiplicity
_atom_site_calc_flag
_atom_site_refinement_flags
_atom_site_disorder_assembly
_atom_site_disorder_group
Pb1 Pb 0.41100(8) 1.04188(4) 0.048637(15) 0.02535(11) Uani 1 1 d . . .
Cl1 Cl -0.0943(6) 1.1410(2) 0.13313(9) 0.0276(5) Uani 1 1 d . . .
Cl2 Cl 0.3966(5) 1.3850(2) 0.03972(9) 0.0243(4) Uani 1 1 d . . .
S1 S 0.6400(7) 0.7949(3) 0.18898(11) 0.0401(7) Uani 1 1 d . . .
S2 S 0.9001(6) 0.7408(2) 0.06244(9) 0.0238(5) Uani 1 1 d . . .
N1 N 0.695(2) 0.5005(9) 0.2097(4) 0.047(2) Uani 1 1 d . . .
N2 N 0.7995(19) 0.5318(9) 0.1520(3) 0.0354(19) Uani 1 1 d . . .
H2 H 0.8689 0.4561 0.1295 0.042 Uiso 1 1 calc R . .
C1 C 0.602(3) 0.6306(11) 0.2328(4) 0.038(2) Uani 1 1 d . . .
H1 H 0.5180 0.6357 0.2715 0.045 Uiso 1 1 calc R . .
C2 C 0.792(2) 0.6791(10) 0.1314(4) 0.0209(19) Uani 1 1 d . . .

loop_
_atom_site_aniso_label
_atom_site_aniso_U_11
_atom_site_aniso_U_22
_atom_site_aniso_U_33
_atom_site_aniso_U_23
_atom_site_aniso_U_13
_atom_site_aniso_U_12
Pb1 0.02316(15) 0.02585(17) 0.02703(18) 0.00469(17) 0.00059(16) 0.00012(15)
Cl1 0.0309(10) 0.0283(11) 0.0236(12) -0.0021(9) 0.0017(11) -0.0005(11)
Cl2 0.0262(10) 0.0205(10) 0.0263(12) 0.0014(9) -0.0024(11) -0.0012(9)
S1 0.0663(19) 0.0272(12) 0.0267(13) 0.0008(11) 0.0184(13) 0.0046(13)
S2 0.0339(11) 0.0210(11) 0.0165(11) 0.0002(8) 0.0038(10) -0.0007(10)
N1 0.084(7) 0.031(5) 0.025(5) 0.007(4) 0.010(4) -0.004(4)
N2 0.066(5) 0.018(4) 0.022(4) 0.002(4) 0.006(4) 0.015(4)
C1 0.060(6) 0.036(6) 0.016(5) -0.004(4) 0.003(5) 0.002(6)
C2 0.028(4) 0.018(5) 0.017(5) -0.006(4) -0.004(4) -0.001(3)

loop_
_atom_type_symbol
_atom_type_description
_atom_type_scat_dispersion_real
_atom_type_scat_dispersion_imag
_atom_type_scat_source
C C 0.0033 0.0016 'International Tables Vol C Tables 4.2.6.8 and 6.1.1.4'
H H 0.0000 0.0000 'International Tables Vol C Tables 4.2.6.8 and 6.1.1.4'
N N 0.0061 0.0033 'International Tables Vol C Tables 4.2.6.8 and 6.1.1.4'
S S 0.1246 0.1234 'International Tables Vol C Tables 4.2.6.8 and 6.1.1.4'
Cl Cl 0.1484 0.1585 'International Tables Vol C Tables 4.2.6.8 and 6.1.1.4'
Pb Pb -3.3944 10.1111 'International Tables Vol C Tables 4.2.6.8 and 6.1.1.4'

loop_
_geom_angle_atom_site_label_1
_geom_angle_atom_site_label_2
_geom_angle_atom_site_label_3
_geom_angle
_geom_angle_site_symmetry_1
_geom_angle_site_symmetry_3
_geom_angle_publ_flag
Cl2 Pb1 Cl1 83.96(6) 4_575 1_655 ?
Cl2 Pb1 Cl2 75.68(6) 4_575 . ?
Cl1 Pb1 Cl2 76.74(6) 1_655 . ?
Cl2 Pb1 Cl1 150.87(6) 4_575 . ?
Cl1 Pb1 Cl1 89.90(6) 1_655 . ?
Cl2 Pb1 Cl1 75.19(6) . . ?
Cl2 Pb1 Cl2 89.79(6) 4_575 4_475 ?
Cl1 Pb1 Cl2 151.14(6) 1_655 4_475 ?
Cl2 Pb1 Cl2 74.42(6) . 4_475 ?
Cl1 Pb1 Cl2 81.97(6) . 4_475 ?
Cl2 Pb1 S2 78.63(6) 4_575 . ?
Cl1 Pb1 S2 74.33(6) 1_655 . ?
Cl2 Pb1 S2 142.90(6) . . ?
Cl1 Pb1 S2 126.96(5) . . ?
Cl2 Pb1 S2 131.95(5) 4_475 . ?
Pb1 Cl1 Pb1 89.90(6) 1_455 . ?
Pb1 Cl2 Pb1 106.00(7) 4_475 . ?
Pb1 Cl2 Pb1 89.79(6) 4_475 4_575 ?
Pb1 Cl2 Pb1 103.86(7) . 4_575 ?
C1 S1 C2 89.9(4) . . ?
C2 S2 Pb1 99.5(3) . . ?
C1 N1 N2 107.8(7) . . ?
C2 N2 N1 119.6(7) . . ?
C2 N2 H2 120.2 . . ?
N1 N2 H2 120.2 . . ?
N1 C1 S1 116.3(7) . . ?
N1 C1 H1 121.8 . . ?
S1 C1 H1 121.8 . . ?
N2 C2 S2 126.9(6) . . ?
N2 C2 S1 106.3(6) . . ?
S2 C2 S1 126.7(5) . . ?

loop_
_geom_bond_atom_site_label_1
_geom_bond_atom_site_label_2
_geom_bond_distance
_geom_bond_site_symmetry_2
_geom_bond_publ_flag
Pb1 Cl2 2.871(2) 4_575 ?
Pb1 Cl1 2.894(2) 1_655 ?
Pb1 Cl2 2.902(2) . ?
Pb1 Cl1 2.925(2) . ?
Pb1 Cl2 2.954(2) 4_475 ?
Pb1 S2 3.254(2) . ?
Cl1 Pb1 2.894(2) 1_455 ?
Cl2 Pb1 2.871(2) 4_475 ?
Cl2 Pb1 2.954(2) 4_575 ?
S1 C1 1.703(9) . ?
S1 C2 1.730(8) . ?
S2 C2 1.680(8) . ?
N1 C1 1.270(11) . ?
N1 N2 1.381(10) . ?
N2 C2 1.325(10) . ?
N2 H2 0.8600 . ?
C1 H1 0.9300 . ?

loop_
_geom_hbond_atom_site_label_D
_geom_hbond_atom_site_label_H
_geom_hbond_atom_site_label_A
_geom_hbond_distance_DH
_geom_hbond_distance_HA
_geom_hbond_distance_DA
_geom_hbond_angle_DHA
_geom_hbond_site_symmetry_A
N2 H2 Cl1 0.86 2.66 3.352(8) 138.0 1_645

loop_
_geom_torsion_atom_site_label_1
_geom_torsion_atom_site_label_2
_geom_torsion_atom_site_label_3
_geom_torsion_atom_site_label_4
_geom_torsion
_geom_torsion_site_symmetry_1
_geom_torsion_site_symmetry_2
_geom_torsion_site_symmetry_3
_geom_torsion_site_symmetry_4
_geom_torsion_publ_flag
Cl2 Pb1 Cl1 Pb1 102.67(12) 4_575 . . 1_455 ?
Cl1 Pb1 Cl1 Pb1 180.0 1_655 . . 1_455 ?
Cl2 Pb1 Cl1 Pb1 103.70(6) . . . 1_455 ?
Cl2 Pb1 Cl1 Pb1 27.78(5) 4_475 . . 1_455 ?
S2 Pb1 Cl1 Pb1 -109.84(7) . . . 1_455 ?
Cl2 Pb1 Cl2 Pb1 92.20(10) 4_575 . . 4_475 ?
Cl1 Pb1 Cl2 Pb1 179.25(9) 1_655 . . 4_475 ?
Cl1 Pb1 Cl2 Pb1 -87.28(8) . . . 4_475 ?
Cl2 Pb1 Cl2 Pb1 -1.65(6) 4_475 . . 4_475 ?
S2 Pb1 Cl2 Pb1 139.76(7) . . . 4_475 ?
Cl2 Pb1 Cl2 Pb1 -1.63(6) 4_575 . . 4_575 ?
Cl1 Pb1 Cl2 Pb1 85.42(7) 1_655 . . 4_575 ?
Cl1 Pb1 Cl2 Pb1 178.89(8) . . . 4_575 ?
Cl2 Pb1 Cl2 Pb1 -95.49(10) 4_475 . . 4_575 ?
S2 Pb1 Cl2 Pb1 45.93(11) . . . 4_575 ?
Cl2 Pb1 S2 C2 160.0(3) 4_575 . . . ?
Cl1 Pb1 S2 C2 73.2(3) 1_655 . . . ?
Cl2 Pb1 S2 C2 113.2(3) . . . . ?
Cl1 Pb1 S2 C2 -4.5(3) . . . . ?
Cl2 Pb1 S2 C2 -120.7(3) 4_475 . . . ?
C1 N1 N2 C2 0.8(13) . . . . ?
N2 N1 C1 S1 -1.2(12) . . . . ?
C2 S1 C1 N1 1.1(10) . . . . ?
N1 N2 C2 S2 -178.5(7) . . . . ?
N1 N2 C2 S1 0.0(11) . . . . ?
Pb1 S2 C2 N2 149.5(8) . . . . ?
Pb1 S2 C2 S1 -28.7(6) . . . . ?
C1 S1 C2 N2 -0.6(7) . . . . ?
C1 S1 C2 S2 177.9(7) . . . . ?
